data_1000187
loop_
_publ_author_name
'Leblanc, M'
'Ferey, G'
'Chevalier, P'
'Calage, Y'
'de Pape, R'

_publ_section_title
;
Hexagonal Tungsten Bronze-Type Fe(III) Fluoride: (H~2~O)~0.33~FeF~3~;
Crystal Structure, Magnetic Properties, Dehydration to a New Form of
Iron Trifluoride
;
_journal_coden_ASTM JSSCBI
_journal_name_full 'Journal of Solid State Chemistry'
_journal_page_first 53
_journal_page_last 58
_journal_paper_doi 10.1016/0022-4596(83)90041-5
_journal_volume 47
_journal_year 1983
_chemical_formula_structural 'Fe F3 (H2 O).33'
_chemical_formula_sum 'F3 Fe H0.66 O0.33'
_chemical_name_systematic 'Iron(III) fluoride hydrate (1/3/.33)'
_space_group_IT_number 63
_symmetry_cell_setting orthorhombic
_symmetry_Int_Tables_number 63
_symmetry_space_group_name_Hall '-C 2c 2'
_symmetry_space_group_name_H-M 'C m c m'
_cell_angle_alpha 90
_cell_angle_beta 90
_cell_angle_gamma 90
_cell_formula_units_Z 12
_cell_length_a 7.423(3)
_cell_length_b 12.730(4)
_cell_length_c 7.526(3)
_cell_volume 711.2
_exptl_crystal_density_meas 3.25(10)
_refine_ls_R_factor_all 0.019
_cod_original_formula_sum 'H.66 F3 Fe O.33'
_cod_database_code 1000187

loop_
_symmetry_equiv_pos_as_xyz
x,y,z
x,-y,-z
x,y,1/2-z
x,-y,1/2+z
-x,-y,-z
-x,y,z
-x,-y,1/2+z
-x,y,1/2-z
1/2+x,1/2+y,z
1/2+x,1/2-y,-z
1/2+x,1/2+y,1/2-z
1/2+x,1/2-y,1/2+z
1/2-x,1/2-y,-z
1/2-x,1/2+y,z
1/2-x,1/2-y,1/2+z
1/2-x,1/2+y,1/2-z

loop_
_atom_site_aniso_label
_atom_site_aniso_U_11
_atom_site_aniso_U_12
_atom_site_aniso_U_13
_atom_site_aniso_U_22
_atom_site_aniso_U_23
_atom_site_aniso_U_33
Fe1 0.0084(1) 0. 0. 0.0065(1) -0.0001(2) 0.0066(1)
Fe2 0.0061(1) 0.0010(1) 0.0002(1) 0.0088(1) -0.0001(1) 0.0073(1)
F1 0.0072(5) 0. 0. 0.0244(8) 0.0017(6) 0.0176(6)
F2 0.0193(4) 0.0062(4) -0.0025(4) 0.0124(4) -0.0009(4) 0.0199(4)
F3 0.023(1) 0. 0. 0.0133(10) 0. 0.0066(8)
F4 0.0179(7) -0.0002(7) 0. 0.0201(8) 0. 0.0078(6)
O1 0.0519(28) 0. 0. 0.0410(27) 0. 0.0721(40)

loop_
_atom_site_label
_atom_site_type_symbol
_atom_site_symmetry_multiplicity
_atom_site_Wyckoff_symbol
_atom_site_fract_x
_atom_site_fract_y
_atom_site_fract_z
_atom_site_occupancy
_atom_site_attached_hydrogens
_atom_site_calc_flag
Fe1 Fe3+ 4 b 0. 0.5 0. 1. 0 d
Fe2 Fe3+ 8 d 0.25 0.25 0. 1. 0 d
F1 F1- 8 f 0. 0.2156(1) 0.5511(2) 1. 0 d
F2 F1- 16 h 0.1876(1) 0.3962(1) 0.0434(2) 1. 0 d
F3 F1- 4 c 0. 0.5286(2) 0.25 1. 0 d
F4 F1- 8 g 0.2101(2) 0.2176(1) 0.25 1. 0 d
O1 O2- 4 c 0. -0.0006(4) 0.25 1. 2 d

loop_
_atom_type_symbol
_atom_type_oxidation_number
Fe3+ 3.000
F1- -1.000
O2- -2.000

loop_
_cod_changelog_entry_id
_cod_changelog_entry_author
_cod_changelog_entry_date
_cod_changelog_entry_text
1 'Vaitkus, Antanas' 2022-11-09T16:40:00+02:00
;
 Removed the 'H1' dummy atom site since the hydrogen atoms which it represents
 are already marked using the '_atom_site_attached_hydrogens' data item.
;
